data_7052618
loop_
_publ_author_name
'Gong, Yunnan'
'Liu, Chongbo'
'Wen, Huiliang'
'Yan, Liushui'
'Xiong, Zhiqiang'
'Ding, Liang'

_publ_section_title
;
 Structural diversity and properties of M(ii) phenyl substituted
 pyrazole carboxylate complexes with 0D-, 1D-, 2D- and 3D frameworks
;
_journal_issue 4
_journal_name_full 'New Journal of Chemistry'
_journal_page_first 865
_journal_paper_doi 10.1039/c0nj00904k
_journal_volume 35
_journal_year 2011
_chemical_formula_sum 'C20 H18 N4 Ni O6'
_chemical_formula_weight 469.09
_chemical_name_systematic
;
?
;
_space_group_IT_number 2
_symmetry_cell_setting triclinic
_symmetry_space_group_name_Hall '-P 1'
_symmetry_space_group_name_H-M 'P -1'
_atom_sites_solution_hydrogens geom
_atom_sites_solution_primary direct
_atom_sites_solution_secondary difmap
_audit_creation_method SHELXL-97
_cell_angle_alpha 79.7360(10)
_cell_angle_beta 82.9990(10)
_cell_angle_gamma 75.0920(10)
_cell_formula_units_Z 1
_cell_length_a 6.6139(7)
_cell_length_b 6.9872(7)
_cell_length_c 10.4414(11)
_cell_measurement_reflns_used 1808
_cell_measurement_temperature 296(2)
_cell_measurement_theta_max 28.22
_cell_measurement_theta_min 3.38
_cell_volume 457.35(8)
_computing_cell_refinement 'Bruker SMART'
_computing_data_collection 'Bruker SMART'
_computing_data_reduction 'Bruker SAINT'
_computing_molecular_graphics 'Bruker SHELXTL'
_computing_publication_material 'Bruker SHELXTL'
_computing_structure_refinement 'SHELXL-97 (Sheldrick, 1997)'
_computing_structure_solution 'SHELXS-97 (Sheldrick, 1990)'
_diffrn_ambient_temperature 296(2)
_diffrn_measured_fraction_theta_full 0.989
_diffrn_measured_fraction_theta_max 0.989
_diffrn_measurement_device_type 'CCD area detector'
_diffrn_measurement_method 'phi and omega scans'
_diffrn_radiation_monochromator graphite
_diffrn_radiation_source 'fine-focus sealed tube'
_diffrn_radiation_type MoK\a
_diffrn_radiation_wavelength 0.71073
_diffrn_reflns_av_R_equivalents 0.0190
_diffrn_reflns_av_sigmaI/netI 0.0289
_diffrn_reflns_limit_h_max 8
_diffrn_reflns_limit_h_min -7
_diffrn_reflns_limit_k_max 8
_diffrn_reflns_limit_k_min -8
_diffrn_reflns_limit_l_max 12
_diffrn_reflns_limit_l_min -12
_diffrn_reflns_number 3527
_diffrn_reflns_theta_full 25.50
_diffrn_reflns_theta_max 25.50
_diffrn_reflns_theta_min 3.05
_exptl_absorpt_coefficient_mu 1.112
_exptl_absorpt_correction_T_max 0.7460
_exptl_absorpt_correction_T_min 0.7174
_exptl_absorpt_correction_type multi-scan
_exptl_absorpt_process_details sadabs
_exptl_crystal_colour blue
_exptl_crystal_density_diffrn 1.703
_exptl_crystal_density_method 'not measured'
_exptl_crystal_description block
_exptl_crystal_F_000 242
_exptl_crystal_size_max 0.32
_exptl_crystal_size_mid 0.31
_exptl_crystal_size_min 0.28
_refine_diff_density_max 0.351
_refine_diff_density_min -0.286
_refine_diff_density_rms 0.057
_refine_ls_extinction_method none
_refine_ls_goodness_of_fit_ref 1.077
_refine_ls_hydrogen_treatment constr
_refine_ls_matrix_type full
_refine_ls_number_parameters 142
_refine_ls_number_reflns 1683
_refine_ls_number_restraints 0
_refine_ls_restrained_S_all 1.077
_refine_ls_R_factor_all 0.0327
_refine_ls_R_factor_gt 0.0292
_refine_ls_shift/su_max 0.000
_refine_ls_shift/su_mean 0.000
_refine_ls_structure_factor_coef Fsqd
_refine_ls_weighting_details 'calc w=1/[\s^2^(Fo^2^)+(0.0303P)^2^+0.2683P] where P=(Fo^2^+2Fc^2^)/3'
_refine_ls_weighting_scheme calc
_refine_ls_wR_factor_gt 0.0670
_refine_ls_wR_factor_ref 0.0689
_reflns_number_gt 1548
_reflns_number_total 1683
_reflns_threshold_expression >2sigma(I)
_cod_data_source_file c0nj00904k.txt
_cod_data_source_block 4
_cod_depositor_comments
;
The following automatic conversions were performed:
'_symmetry_cell_setting' value 'Triclinic' changed to 'triclinic'
according to '/home/saulius/struct/CIF-dictionaries/cif_core.dic'
dictionary named 'cif_core.dic' version 2.4.1 from 2010-06-29.

Automatic conversion script
Id: cif_fix_enum 1555 2011-01-17 13:19:09Z saulius 
;
_cod_original_sg_symbol_H-M P-1
_cod_database_code 7052618

loop_
_symmetry_equiv_pos_as_xyz
'x, y, z'
'-x, -y, -z'

loop_
_atom_site_label
_atom_site_type_symbol
_atom_site_fract_x
_atom_site_fract_y
_atom_site_fract_z
_atom_site_U_iso_or_equiv
_atom_site_adp_type
_atom_site_occupancy
_atom_site_symmetry_multiplicity
_atom_site_calc_flag
_atom_site_refinement_flags
_atom_site_disorder_assembly
_atom_site_disorder_group
Ni1 Ni 0.5000 0.0000 0.5000 0.01709(13) Uani 1 2 d S . .
O1 O 0.3139(3) 0.8312(2) 0.44969(16) 0.0297(4) Uani 1 1 d . . .
O2 O 0.0696(2) 0.9497(2) 0.30675(15) 0.0248(4) Uani 1 1 d . . .
O3 O 0.6455(2) 0.0138(2) 0.30931(15) 0.0289(4) Uani 1 1 d . . .
H1W H 0.7728 -0.0072 0.3122 0.043 Uiso 1 1 d R . .
H2W H 0.6113 -0.0846 0.2742 0.043 Uiso 1 1 d R . .
N1 N 0.2812(3) 0.2630(3) 0.44194(17) 0.0189(4) Uani 1 1 d . . .
N2 N 0.1528(3) 0.3029(3) 0.34414(16) 0.0192(4) Uani 1 1 d . . .
H2 H 0.1171 0.2125 0.3119 0.023 Uiso 1 1 calc R . .
C1 C 0.2940(3) 0.4400(3) 0.4634(2) 0.0175(4) Uani 1 1 d . . .
H1 H 0.3697 0.4580 0.5279 0.021 Uiso 1 1 calc R . .
C2 C 0.1808(3) 0.5968(3) 0.37821(19) 0.0166(4) Uani 1 1 d . . .
C3 C 0.0875(3) 0.5017(3) 0.3032(2) 0.0173(4) Uani 1 1 d . . .
C4 C 0.1849(3) 0.8095(3) 0.3774(2) 0.0180(4) Uani 1 1 d . . .
C5 C -0.0626(3) 0.5775(3) 0.2011(2) 0.0200(5) Uani 1 1 d . . .
C6 C -0.0292(4) 0.7220(3) 0.0968(2) 0.0274(5) Uani 1 1 d . . .
H6 H 0.0916 0.7693 0.0886 0.033 Uiso 1 1 calc R . .
C7 C -0.1744(5) 0.7960(4) 0.0048(2) 0.0394(7) Uani 1 1 d . . .
H7 H -0.1496 0.8914 -0.0656 0.047 Uiso 1 1 calc R . .
C8 C -0.3545(5) 0.7300(4) 0.0164(3) 0.0436(7) Uani 1 1 d . . .
H8 H -0.4536 0.7835 -0.0445 0.052 Uiso 1 1 calc R . .
C9 C -0.3889(4) 0.5834(4) 0.1190(3) 0.0385(6) Uani 1 1 d . . .
H9 H -0.5104 0.5372 0.1265 0.046 Uiso 1 1 calc R . .
C10 C -0.2419(4) 0.5055(4) 0.2105(2) 0.0271(5) Uani 1 1 d . . .
H10 H -0.2635 0.4049 0.2783 0.033 Uiso 1 1 calc R . .

loop_
_atom_site_aniso_label
_atom_site_aniso_U_11
_atom_site_aniso_U_22
_atom_site_aniso_U_33
_atom_site_aniso_U_23
_atom_site_aniso_U_13
_atom_site_aniso_U_12
Ni1 0.0195(2) 0.0099(2) 0.0228(2) -0.00227(14) -0.00732(15) -0.00281(15)
O1 0.0303(9) 0.0150(8) 0.0486(10) -0.0051(7) -0.0208(8) -0.0059(7)
O2 0.0309(9) 0.0123(7) 0.0326(8) -0.0012(6) -0.0128(7) -0.0043(6)
O3 0.0261(9) 0.0297(9) 0.0298(8) -0.0049(7) -0.0039(7) -0.0037(7)
N1 0.0203(9) 0.0133(9) 0.0240(9) -0.0018(7) -0.0076(7) -0.0036(7)
N2 0.0221(10) 0.0120(9) 0.0257(9) -0.0057(7) -0.0083(8) -0.0034(7)
C1 0.0167(11) 0.0141(10) 0.0232(10) -0.0040(8) -0.0043(8) -0.0043(8)
C2 0.0158(10) 0.0122(10) 0.0220(10) -0.0030(8) -0.0023(8) -0.0032(8)
C3 0.0184(11) 0.0122(10) 0.0218(10) -0.0019(8) -0.0012(8) -0.0051(8)
C4 0.0165(10) 0.0135(10) 0.0252(11) -0.0049(8) -0.0014(9) -0.0041(8)
C5 0.0229(11) 0.0148(10) 0.0231(10) -0.0077(8) -0.0056(9) -0.0008(9)
C6 0.0369(14) 0.0182(11) 0.0290(12) -0.0031(9) -0.0062(10) -0.0090(10)
C7 0.0626(19) 0.0251(13) 0.0292(13) -0.0005(10) -0.0162(13) -0.0049(13)
C8 0.0482(17) 0.0407(16) 0.0404(15) -0.0096(13) -0.0274(13) 0.0055(13)
C9 0.0266(14) 0.0539(17) 0.0399(14) -0.0169(13) -0.0101(11) -0.0084(12)
C10 0.0281(13) 0.0304(13) 0.0261(11) -0.0083(10) -0.0033(10) -0.0093(10)

loop_
_atom_type_symbol
_atom_type_description
_atom_type_scat_dispersion_real
_atom_type_scat_dispersion_imag
_atom_type_scat_source
C C 0.0033 0.0016 'International Tables Vol C Tables 4.2.6.8 and 6.1.1.4'
H H 0.0000 0.0000 'International Tables Vol C Tables 4.2.6.8 and 6.1.1.4'
N N 0.0061 0.0033 'International Tables Vol C Tables 4.2.6.8 and 6.1.1.4'
O O 0.0106 0.0060 'International Tables Vol C Tables 4.2.6.8 and 6.1.1.4'
Ni Ni 0.3393 1.1124 'International Tables Vol C Tables 4.2.6.8 and 6.1.1.4'

loop_
_geom_angle_atom_site_label_1
_geom_angle_atom_site_label_2
_geom_angle_atom_site_label_3
_geom_angle
_geom_angle_site_symmetry_1
_geom_angle_site_symmetry_3
_geom_angle_publ_flag
N1 Ni1 N1 180.0 . 2_656 ?
N1 Ni1 O1 90.97(6) . 1_545 ?
N1 Ni1 O1 89.03(6) 2_656 1_545 ?
N1 Ni1 O1 89.03(6) . 2_666 ?
N1 Ni1 O1 90.97(6) 2_656 2_666 ?
O1 Ni1 O1 180.00(5) 1_545 2_666 ?
N1 Ni1 O3 90.38(7) . 2_656 ?
N1 Ni1 O3 89.62(7) 2_656 2_656 ?
O1 Ni1 O3 90.93(7) 1_545 2_656 ?
O1 Ni1 O3 89.07(7) 2_666 2_656 ?
N1 Ni1 O3 89.62(7) . . ?
N1 Ni1 O3 90.38(7) 2_656 . ?
O1 Ni1 O3 89.07(7) 1_545 . ?
O1 Ni1 O3 90.93(7) 2_666 . ?
O3 Ni1 O3 180.0 2_656 . ?
C4 O1 Ni1 150.44(14) . 1_565 ?
Ni1 O3 H1W 109.4 . . ?
Ni1 O3 H2W 105.6 . . ?
H1W O3 H2W 111.2 . . ?
C1 N1 N2 105.20(16) . . ?
C1 N1 Ni1 122.98(14) . . ?
N2 N1 Ni1 128.20(13) . . ?
C3 N2 N1 111.82(16) . . ?
C3 N2 H2 124.1 . . ?
N1 N2 H2 124.1 . . ?
N1 C1 C2 112.21(18) . . ?
N1 C1 H1 123.9 . . ?
C2 C1 H1 123.9 . . ?
C1 C2 C3 104.12(17) . . ?
C1 C2 C4 121.85(18) . . ?
C3 C2 C4 133.97(18) . . ?
N2 C3 C2 106.60(17) . . ?
N2 C3 C5 120.38(18) . . ?
C2 C3 C5 132.96(18) . . ?
O2 C4 O1 125.04(19) . . ?
O2 C4 C2 120.73(18) . . ?
O1 C4 C2 114.21(17) . . ?
C6 C5 C10 119.2(2) . . ?
C6 C5 C3 121.1(2) . . ?
C10 C5 C3 119.74(19) . . ?
C7 C6 C5 120.3(2) . . ?
C7 C6 H6 119.8 . . ?
C5 C6 H6 119.8 . . ?
C8 C7 C6 120.6(2) . . ?
C8 C7 H7 119.7 . . ?
C6 C7 H7 119.7 . . ?
C7 C8 C9 119.9(2) . . ?
C7 C8 H8 120.1 . . ?
C9 C8 H8 120.1 . . ?
C8 C9 C10 119.9(2) . . ?
C8 C9 H9 120.0 . . ?
C10 C9 H9 120.0 . . ?
C9 C10 C5 120.1(2) . . ?
C9 C10 H10 119.9 . . ?
C5 C10 H10 119.9 . . ?

loop_
_geom_bond_atom_site_label_1
_geom_bond_atom_site_label_2
_geom_bond_distance
_geom_bond_site_symmetry_2
_geom_bond_publ_flag
Ni1 N1 2.0706(17) . ?
Ni1 N1 2.0706(17) 2_656 ?
Ni1 O1 2.0755(14) 1_545 ?
Ni1 O1 2.0755(14) 2_666 ?
Ni1 O3 2.1005(15) 2_656 ?
Ni1 O3 2.1005(15) . ?
O1 C4 1.259(2) . ?
O1 Ni1 2.0755(14) 1_565 ?
O2 C4 1.257(2) . ?
O3 H1W 0.8200 . ?
O3 H2W 0.9213 . ?
N1 C1 1.320(3) . ?
N1 N2 1.353(2) . ?
N2 C3 1.351(3) . ?
N2 H2 0.8600 . ?
C1 C2 1.395(3) . ?
C1 H1 0.9300 . ?
C2 C3 1.396(3) . ?
C2 C4 1.492(3) . ?
C3 C5 1.479(3) . ?
C5 C6 1.385(3) . ?
C5 C10 1.390(3) . ?
C6 C7 1.379(3) . ?
C6 H6 0.9300 . ?
C7 C8 1.369(4) . ?
C7 H7 0.9300 . ?
C8 C9 1.385(4) . ?
C8 H8 0.9300 . ?
C9 C10 1.387(3) . ?
C9 H9 0.9300 . ?
C10 H10 0.9300 . ?

loop_
_geom_hbond_atom_site_label_D
_geom_hbond_atom_site_label_H
_geom_hbond_atom_site_label_A
_geom_hbond_distance_DH
_geom_hbond_distance_HA
_geom_hbond_distance_DA
_geom_hbond_angle_DHA
_geom_hbond_site_symmetry_A
O3 H1W O2 0.82 1.90 2.721(2) 176.2 1_645
N2 H2 O2 0.86 1.95 2.764(2) 157.0 1_545

loop_
_geom_torsion_atom_site_label_1
_geom_torsion_atom_site_label_2
_geom_torsion_atom_site_label_3
_geom_torsion_atom_site_label_4
_geom_torsion
_geom_torsion_site_symmetry_1
_geom_torsion_site_symmetry_2
_geom_torsion_site_symmetry_3
_geom_torsion_site_symmetry_4
_geom_torsion_publ_flag
N1 Ni1 N1 C1 -76(100) 2_656 . . . ?
O1 Ni1 N1 C1 171.64(17) 1_545 . . . ?
O1 Ni1 N1 C1 -8.36(17) 2_666 . . . ?
O3 Ni1 N1 C1 80.70(17) 2_656 . . . ?
O3 Ni1 N1 C1 -99.30(17) . . . . ?
N1 Ni1 N1 N2 79(100) 2_656 . . . ?
O1 Ni1 N1 N2 -33.07(17) 1_545 . . . ?
O1 Ni1 N1 N2 146.93(17) 2_666 . . . ?
O3 Ni1 N1 N2 -124.01(17) 2_656 . . . ?
O3 Ni1 N1 N2 55.99(17) . . . . ?
C1 N1 N2 C3 0.8(2) . . . . ?
Ni1 N1 N2 C3 -157.92(15) . . . . ?
N2 N1 C1 C2 -1.9(2) . . . . ?
Ni1 N1 C1 C2 158.22(14) . . . . ?
N1 C1 C2 C3 2.2(2) . . . . ?
N1 C1 C2 C4 -175.39(19) . . . . ?
N1 N2 C3 C2 0.6(2) . . . . ?
N1 N2 C3 C5 -177.01(18) . . . . ?
C1 C2 C3 N2 -1.6(2) . . . . ?
C4 C2 C3 N2 175.6(2) . . . . ?
C1 C2 C3 C5 175.5(2) . . . . ?
C4 C2 C3 C5 -7.3(4) . . . . ?
Ni1 O1 C4 O2 -20.3(5) 1_565 . . . ?
Ni1 O1 C4 C2 158.3(2) 1_565 . . . ?
C1 C2 C4 O2 -174.6(2) . . . . ?
C3 C2 C4 O2 8.6(4) . . . . ?
C1 C2 C4 O1 6.8(3) . . . . ?
C3 C2 C4 O1 -170.0(2) . . . . ?
N2 C3 C5 C6 -133.4(2) . . . . ?
C2 C3 C5 C6 49.7(3) . . . . ?
N2 C3 C5 C10 47.6(3) . . . . ?
C2 C3 C5 C10 -129.3(3) . . . . ?
C10 C5 C6 C7 1.2(3) . . . . ?
C3 C5 C6 C7 -177.8(2) . . . . ?
C5 C6 C7 C8 1.0(4) . . . . ?
C6 C7 C8 C9 -2.0(4) . . . . ?
C7 C8 C9 C10 0.7(4) . . . . ?
C8 C9 C10 C5 1.5(4) . . . . ?
C6 C5 C10 C9 -2.4(3) . . . . ?
C3 C5 C10 C9 176.6(2) . . . . ?
